data_1512469
loop_
_publ_author_name
'Stephen O. Ojwach'
'George S. Nyamato'
'Benard Omondi'
'James Darkw'

_publ_section_title
;
 Chelating (pyrazolylmethyl)pyridine ligands: Coordination chemistry and
 binding properties with zinc(II) and cadmium(II) cations
;
_journal_name_full
;
Inorganica Chimica Acta
;
_journal_page_first 141
_journal_page_last 147
_journal_paper_doi 10.1016/j.ica.2012.07.005
_journal_volume 392
_journal_year 2012
_chemical_formula_moiety 'C17 H27 Cd N5 O7, C H Cl3'
_chemical_formula_sum 'C18 H28 Cd Cl3 N5 O7'
_chemical_formula_weight 645.2
_chemical_name_systematic
;
 ?
;
_space_group_IT_number 14
_symmetry_cell_setting monoclinic
_symmetry_space_group_name_Hall '-P 2ybc'
_symmetry_space_group_name_H-M 'P 1 21/c 1'
_atom_sites_solution_hydrogens geom
_atom_sites_solution_primary direct
_atom_sites_solution_secondary difmap
_audit_conform_dict_location ftp://ftp.iucr.org/pub/cif_core.dic
_audit_conform_dict_name cif_core.dic
_audit_conform_dict_version 2.4
_audit_creation_date 2010-06-26T14:44:59-00:00
_audit_creation_method 'WinGX routine CIF_UPDATE'
_cell_angle_alpha 90
_cell_angle_beta 117.010(3)
_cell_angle_gamma 90
_cell_formula_units_Z 4
_cell_length_a 15.4975(7)
_cell_length_b 9.8086(4)
_cell_length_c 19.9825(7)
_cell_measurement_reflns_used 73499
_cell_measurement_temperature 100(2)
_cell_measurement_theta_max 28.4
_cell_measurement_theta_min 2.08
_cell_volume 2706.2(2)
_computing_cell_refinement 'SAINT-plus (Bruker, 2004)'
_computing_data_collection 'APEX2 (Bruker, 2005)'
_computing_data_reduction 'SAINT-Plus and XPREP (Bruker, 2004)'
_computing_molecular_graphics 'DIAMOND (Brandenburg & Putz, 2005), ORTEP3 (Farrugia, 1997)'
_computing_publication_material 'WinGX (Farrugia, 1999)'
_computing_structure_refinement 'SHELXL-97 (Sheldrick, 2008)'
_computing_structure_solution 'SHELXS-97 (Sheldrick, 2008)'
_diffrn_ambient_temperature 100(2)
_diffrn_measured_fraction_theta_full 0.998
_diffrn_measured_fraction_theta_max 0.998
_diffrn_measurement_device_type 'Bruker X8 ApexII 4K Kappa CCD'
_diffrn_measurement_method '\f and \w scans'
_diffrn_radiation_monochromator graphite
_diffrn_radiation_type MoK\a
_diffrn_radiation_wavelength 0.71073
_diffrn_reflns_av_R_equivalents 0.0361
_diffrn_reflns_av_unetI/netI 0.017
_diffrn_reflns_limit_h_max 20
_diffrn_reflns_limit_h_min -20
_diffrn_reflns_limit_k_max 13
_diffrn_reflns_limit_k_min -13
_diffrn_reflns_limit_l_max 26
_diffrn_reflns_limit_l_min -26
_diffrn_reflns_number 70947
_diffrn_reflns_theta_full 28.4
_diffrn_reflns_theta_max 28.4
_diffrn_reflns_theta_min 2.08
_diffrn_standards_decay_% 0
_diffrn_standards_interval_count 0
_diffrn_standards_interval_time 0
_diffrn_standards_number 0
_exptl_absorpt_coefficient_mu 1.148
_exptl_absorpt_correction_T_max 0.9343
_exptl_absorpt_correction_T_min 0.7782
_exptl_absorpt_correction_type multi-scan
_exptl_absorpt_process_details 'SADABS (Bruker, 2008)'
_exptl_crystal_colour colourless
_exptl_crystal_density_diffrn 1.584
_exptl_crystal_density_method 'not measured'
_exptl_crystal_description block
_exptl_crystal_F_000 1304
_exptl_crystal_size_max 0.23
_exptl_crystal_size_mid 0.16
_exptl_crystal_size_min 0.06
_refine_diff_density_max 1.025
_refine_diff_density_min -2.729
_refine_diff_density_rms 0.094
_refine_ls_extinction_method none
_refine_ls_goodness_of_fit_ref 1.03
_refine_ls_hydrogen_treatment constr
_refine_ls_matrix_type full
_refine_ls_number_parameters 283
_refine_ls_number_reflns 6792
_refine_ls_number_restraints 8
_refine_ls_restrained_S_all 1.034
_refine_ls_R_factor_all 0.0383
_refine_ls_R_factor_gt 0.0328
_refine_ls_shift/su_max 0.029
_refine_ls_shift/su_mean 0.001
_refine_ls_structure_factor_coef Fsqd
_refine_ls_weighting_details 'calc w=1/[\s^2^(Fo^2^)+(0.0247P)^2^+8.7798P] where P=(Fo^2^+2Fc^2^)/3'
_refine_ls_weighting_scheme calc
_refine_ls_wR_factor_gt 0.0736
_refine_ls_wR_factor_ref 0.078
_reflns_number_gt 6101
_reflns_number_total 6792
_reflns_threshold_expression >2sigma(I)
_cod_data_source_file ICA-2012-392-141-147-2.txt
_cod_data_source_block mo_10bo_so4_0m
_cod_original_cell_volume 2706.20(19)
_cod_original_sg_symbol_H-M P21/c
_cod_database_code 1512469

loop_
_symmetry_equiv_pos_as_xyz
'x, y, z'
'-x, y+1/2, -z+1/2'
'-x, -y, -z'
'x, -y-1/2, z-1/2'

loop_
_atom_site_label
_atom_site_type_symbol
_atom_site_fract_x
_atom_site_fract_y
_atom_site_fract_z
_atom_site_U_iso_or_equiv
_atom_site_adp_type
_atom_site_occupancy
_atom_site_symmetry_multiplicity
_atom_site_calc_flag
_atom_site_refinement_flags
Cd1 Cd 0.614922(12) 0.543462(17) 0.724244(9) 0.01327(5) Uani 1 1 d U
O1 O 0.60189(12) 0.33897(17) 0.79263(9) 0.01327(5) Uani 1 1 d U
O2 O 0.64587(12) 0.53196(17) 0.85078(9) 0.01327(5) Uani 1 1 d U
O3 O 0.63081(17) 0.3547(2) 0.90954(11) 0.0298(5) Uani 1 1 d .
O4 O 0.59258(12) 0.75849(17) 0.65672(9) 0.01327(5) Uani 1 1 d U
O5 O 0.62630(12) 0.77595(17) 0.77362(9) 0.01327(5) Uani 1 1 d U
O6 O 0.59489(16) 0.95831(19) 0.70451(13) 0.0262(4) Uani 1 1 d .
O7 O 0.45070(12) 0.57099(17) 0.68639(9) 0.01327(5) Uani 1 1 d U
H7D H 0.4323 0.6443 0.6844 0.02 Uiso 1 1 d R
H7E H 0.4297 0.5302 0.7109 0.02 Uiso 1 1 d R
N1 N 0.75916(15) 0.5239(2) 0.71382(11) 0.0133(4) Uani 1 1 d .
N2 N 0.75159(14) 0.5205(2) 0.64264(11) 0.0130(4) Uani 1 1 d .
N3 N 0.56178(15) 0.3912(2) 0.62581(11) 0.0154(4) Uani 1 1 d .
N4 N 0.62623(15) 0.4074(2) 0.85266(11) 0.0167(4) Uani 1 1 d U
N5 N 0.60473(15) 0.8326(2) 0.71181(12) 0.0164(4) Uani 1 1 d U
C1 C 0.85884(19) 0.5145(3) 0.57548(14) 0.0185(5) Uani 1 1 d .
C2 C 0.83978(18) 0.5150(2) 0.64376(14) 0.0153(4) Uani 1 1 d .
C3 C 0.90675(18) 0.5133(3) 0.71897(14) 0.0172(5) Uani 1 1 d .
H3 H 0.9752 0.5094 0.7386 0.021 Uiso 1 1 calc R
C4 C 0.85434(17) 0.5185(2) 0.76052(13) 0.0144(4) Uani 1 1 d .
C5 C 0.89416(18) 0.5160(3) 0.84543(13) 0.0172(5) Uani 1 1 d .
C6 C 0.9690(2) 0.5056(4) 0.60394(17) 0.0332(7) Uani 1 1 d .
H6A H 1.0003 0.5841 0.6363 0.05 Uiso 1 1 calc R
H6B H 0.9835 0.5059 0.561 0.05 Uiso 1 1 calc R
H6C H 0.9934 0.4212 0.6327 0.05 Uiso 1 1 calc R
C7 C 0.8237(2) 0.6480(3) 0.53052(17) 0.0277(6) Uani 1 1 d .
H7A H 0.7534 0.6563 0.5115 0.042 Uiso 1 1 calc R
H7B H 0.8394 0.647 0.4882 0.042 Uiso 1 1 calc R
H7C H 0.8559 0.7257 0.5633 0.042 Uiso 1 1 calc R
C8 C 0.8133(2) 0.3906(3) 0.52451(16) 0.0254(6) Uani 1 1 d .
H8A H 0.8319 0.3072 0.5548 0.038 Uiso 1 1 calc R
H8B H 0.8363 0.386 0.4863 0.038 Uiso 1 1 calc R
H8C H 0.7426 0.3996 0.4999 0.038 Uiso 1 1 calc R
C9 C 1.0052(2) 0.5161(3) 0.88178(15) 0.0276(6) Uani 1 1 d .
H9A H 1.0276 0.436 0.8648 0.041 Uiso 1 1 calc R
H9B H 1.0312 0.5132 0.9365 0.041 Uiso 1 1 calc R
H9C H 1.0276 0.5991 0.8672 0.041 Uiso 1 1 calc R
C10 C 0.8611(2) 0.6427(3) 0.87281(14) 0.0206(5) Uani 1 1 d .
H10A H 0.883 0.725 0.8572 0.031 Uiso 1 1 calc R
H10B H 0.889 0.6406 0.9277 0.031 Uiso 1 1 calc R
H10C H 0.7903 0.6433 0.851 0.031 Uiso 1 1 calc R
C11 C 0.8603(2) 0.3850(3) 0.86877(15) 0.0224(5) Uani 1 1 d .
H11A H 0.7895 0.379 0.8417 0.034 Uiso 1 1 calc R
H11B H 0.881 0.387 0.923 0.034 Uiso 1 1 calc R
H11C H 0.8889 0.3056 0.8565 0.034 Uiso 1 1 calc R
C12 C 0.65494(17) 0.5243(2) 0.57849(13) 0.0137(4) Uani 1 1 d .
H12A H 0.6617 0.5311 0.5316 0.016 Uiso 1 1 calc R
H12B H 0.6208 0.607 0.5822 0.016 Uiso 1 1 calc R
C13 C 0.59433(16) 0.4005(2) 0.57373(13) 0.0135(4) Uani 1 1 d .
C14 C 0.57075(17) 0.3040(3) 0.51745(13) 0.0158(4) Uani 1 1 d .
H14 H 0.5936 0.3132 0.4809 0.019 Uiso 1 1 calc R
C15 C 0.51333(18) 0.1936(3) 0.51524(13) 0.0173(5) Uani 1 1 d .
H15 H 0.497 0.1258 0.4775 0.021 Uiso 1 1 calc R
C16 C 0.48028(19) 0.1838(3) 0.56891(14) 0.0194(5) Uani 1 1 d .
H16 H 0.4409 0.1093 0.5686 0.023 Uiso 1 1 calc R
C17 C 0.50585(19) 0.2847(3) 0.62295(14) 0.0189(5) Uani 1 1 d .
H17 H 0.4829 0.2783 0.6596 0.023 Uiso 1 1 calc R
Cl1 Cl 0.17537(5) 1.12880(7) 0.29559(4) 0.03017(16) Uani 1 1 d .
Cl2 Cl 0.18364(6) 0.83274(8) 0.30106(4) 0.03556(17) Uani 1 1 d .
Cl3 Cl 0.26446(5) 0.98820(7) 0.43857(4) 0.02586(14) Uani 1 1 d .
C18 C 0.2435(2) 0.9851(3) 0.34467(15) 0.0220(5) Uani 1 1 d .
H18 H 0.3075 0.9878 0.3437 0.026 Uiso 1 1 calc R

loop_
_atom_site_aniso_label
_atom_site_aniso_U_11
_atom_site_aniso_U_22
_atom_site_aniso_U_33
_atom_site_aniso_U_23
_atom_site_aniso_U_13
_atom_site_aniso_U_12
Cd1 0.01677(9) 0.01214(8) 0.01391(8) -0.00079(6) 0.00959(6) -0.00022(6)
O1 0.01677(9) 0.01214(8) 0.01391(8) -0.00079(6) 0.00959(6) -0.00022(6)
O2 0.01677(9) 0.01214(8) 0.01391(8) -0.00079(6) 0.00959(6) -0.00022(6)
O3 0.0432(12) 0.0318(11) 0.0187(9) 0.0053(8) 0.0180(9) -0.0076(9)
O4 0.01677(9) 0.01214(8) 0.01391(8) -0.00079(6) 0.00959(6) -0.00022(6)
O5 0.01677(9) 0.01214(8) 0.01391(8) -0.00079(6) 0.00959(6) -0.00022(6)
O6 0.0363(11) 0.0112(8) 0.0424(12) 0.0041(8) 0.0278(10) 0.0042(8)
O7 0.01677(9) 0.01214(8) 0.01391(8) -0.00079(6) 0.00959(6) -0.00022(6)
N1 0.0166(9) 0.0130(9) 0.0120(9) -0.0005(7) 0.0078(8) -0.0003(7)
N2 0.0147(9) 0.0136(9) 0.0125(9) -0.0004(7) 0.0078(7) -0.0007(7)
N3 0.0175(9) 0.0168(10) 0.0136(9) -0.0013(8) 0.0085(8) -0.0017(8)
N4 0.0181(10) 0.0180(10) 0.0157(9) -0.0014(7) 0.0093(8) -0.0036(8)
N5 0.0197(10) 0.0134(9) 0.0204(8) 0.0007(6) 0.0128(8) 0.0015(8)
C1 0.0197(12) 0.0223(13) 0.0181(11) -0.0006(9) 0.0125(10) -0.0022(10)
C2 0.0167(11) 0.0132(11) 0.0185(11) -0.0008(9) 0.0102(9) -0.0011(9)
C3 0.0152(11) 0.0191(12) 0.0185(11) -0.0007(9) 0.0087(9) -0.0006(9)
C4 0.0160(11) 0.0130(11) 0.0152(10) -0.0002(8) 0.0080(9) 0.0006(8)
C5 0.0176(11) 0.0202(12) 0.0130(10) 0.0000(9) 0.0063(9) 0.0020(9)
C6 0.0221(14) 0.058(2) 0.0274(14) -0.0032(14) 0.0180(12) -0.0031(14)
C7 0.0394(16) 0.0250(14) 0.0277(14) 0.0040(11) 0.0231(13) -0.0040(12)
C8 0.0330(15) 0.0254(14) 0.0267(13) -0.0068(11) 0.0213(12) -0.0034(11)
C9 0.0181(12) 0.0438(18) 0.0166(12) -0.0009(12) 0.0041(10) 0.0017(12)
C10 0.0237(12) 0.0202(13) 0.0175(11) -0.0034(9) 0.0091(10) -0.0006(10)
C11 0.0290(14) 0.0206(13) 0.0178(12) 0.0032(10) 0.0107(10) 0.0026(11)
C12 0.0145(10) 0.0149(11) 0.0125(10) 0.0010(8) 0.0068(9) 0.0008(8)
C13 0.0130(10) 0.0135(11) 0.0127(10) 0.0013(8) 0.0048(8) 0.0017(8)
C14 0.0175(11) 0.0167(11) 0.0142(10) -0.0008(9) 0.0081(9) 0.0020(9)
C15 0.0208(12) 0.0146(11) 0.0142(11) -0.0024(9) 0.0059(9) 0.0010(9)
C16 0.0218(12) 0.0167(12) 0.0172(11) 0.0000(9) 0.0068(10) -0.0032(10)
C17 0.0213(12) 0.0218(12) 0.0158(11) -0.0004(9) 0.0102(9) -0.0046(10)
Cl1 0.0299(3) 0.0222(3) 0.0312(3) 0.0102(3) 0.0076(3) -0.0012(3)
Cl2 0.0496(5) 0.0215(3) 0.0304(4) -0.0037(3) 0.0136(3) 0.0006(3)
Cl3 0.0234(3) 0.0300(3) 0.0200(3) 0.0017(2) 0.0062(2) -0.0006(3)
C18 0.0219(12) 0.0215(13) 0.0238(13) 0.0047(10) 0.0116(10) 0.0012(10)

loop_
_atom_type_symbol
_atom_type_description
_atom_type_scat_dispersion_real
_atom_type_scat_dispersion_imag
_atom_type_scat_source
C C 0.0033 0.0016 'International Tables Vol C Tables 4.2.6.8 and 6.1.1.4'
H H 0 0 'International Tables Vol C Tables 4.2.6.8 and 6.1.1.4'
Cd Cd -0.8075 1.2024 'International Tables Vol C Tables 4.2.6.8 and 6.1.1.4'
Cl Cl 0.1484 0.1585 'International Tables Vol C Tables 4.2.6.8 and 6.1.1.4'
N N 0.0061 0.0033 'International Tables Vol C Tables 4.2.6.8 and 6.1.1.4'
O O 0.0106 0.006 'International Tables Vol C Tables 4.2.6.8 and 6.1.1.4'

loop_
_geom_angle_atom_site_label_1
_geom_angle_atom_site_label_2
_geom_angle_atom_site_label_3
_geom_angle
N3 Cd1 O7 83.28(7)
N3 Cd1 N1 81.76(7)
O7 Cd1 N1 158.44(6)
N3 Cd1 O2 134.90(7)
O7 Cd1 O2 90.80(6)
N1 Cd1 O2 110.75(6)
N3 Cd1 O4 100.50(6)
O7 Cd1 O4 81.95(6)
N1 Cd1 O4 85.60(6)
O2 Cd1 O4 122.94(6)
N3 Cd1 O5 151.23(7)
O7 Cd1 O5 83.74(6)
N1 Cd1 O5 102.36(6)
O2 Cd1 O5 70.78(6)
O4 Cd1 O5 52.20(5)
N3 Cd1 O1 81.92(6)
O7 Cd1 O1 85.53(6)
N1 Cd1 O1 107.54(6)
O2 Cd1 O1 53.01(5)
O4 Cd1 O1 166.86(6)
O5 Cd1 O1 122.44(5)
N4 O1 Cd1 91.66(13)
N4 O2 Cd1 98.28(13)
N5 O4 Cd1 95.05(13)
N5 O5 Cd1 94.42(13)
Cd1 O7 H7D 116.9
Cd1 O7 H7E 115.5
H7D O7 H7E 104.7
C4 N1 N2 105.62(19)
C4 N1 Cd1 137.13(16)
N2 N1 Cd1 117.22(14)
C2 N2 N1 111.84(19)
C2 N2 C12 129.6(2)
N1 N2 C12 118.57(19)
C17 N3 C13 118.7(2)
C17 N3 Cd1 120.98(16)
C13 N3 Cd1 120.02(16)
O3 N4 O2 121.6(2)
O3 N4 O1 121.4(2)
O2 N4 O1 117.01(19)
O6 N5 O5 121.3(2)
O6 N5 O4 120.5(2)
O5 N5 O4 118.2(2)
C2 C1 C6 107.7(2)
C2 C1 C8 112.3(2)
C6 C1 C8 107.4(2)
C2 C1 C7 111.0(2)
C6 C1 C7 107.6(2)
C8 C1 C7 110.6(2)
N2 C2 C3 105.7(2)
N2 C2 C1 126.1(2)
C3 C2 C1 128.2(2)
C2 C3 C4 107.0(2)
C2 C3 H3 126.5
C4 C3 H3 126.5
N1 C4 C3 109.8(2)
N1 C4 C5 122.6(2)
C3 C4 C5 127.6(2)
C4 C5 C9 109.2(2)
C4 C5 C10 110.6(2)
C9 C5 C10 108.3(2)
C4 C5 C11 109.3(2)
C9 C5 C11 108.7(2)
C10 C5 C11 110.7(2)
C1 C6 H6A 109.5
C1 C6 H6B 109.5
H6A C6 H6B 109.5
C1 C6 H6C 109.5
H6A C6 H6C 109.5
H6B C6 H6C 109.5
C1 C7 H7A 109.5
C1 C7 H7B 109.5
H7A C7 H7B 109.5
C1 C7 H7C 109.5
H7A C7 H7C 109.5
H7B C7 H7C 109.5
C1 C8 H8A 109.5
C1 C8 H8B 109.5
H8A C8 H8B 109.5
C1 C8 H8C 109.5
H8A C8 H8C 109.5
H8B C8 H8C 109.5
C5 C9 H9A 109.5
C5 C9 H9B 109.5
H9A C9 H9B 109.5
C5 C9 H9C 109.5
H9A C9 H9C 109.5
H9B C9 H9C 109.5
C5 C10 H10A 109.5
C5 C10 H10B 109.5
H10A C10 H10B 109.5
C5 C10 H10C 109.5
H10A C10 H10C 109.5
H10B C10 H10C 109.5
C5 C11 H11A 109.5
C5 C11 H11B 109.5
H11A C11 H11B 109.5
C5 C11 H11C 109.5
H11A C11 H11C 109.5
H11B C11 H11C 109.5
N2 C12 C13 113.22(19)
N2 C12 H12A 108.9
C13 C12 H12A 108.9
N2 C12 H12B 108.9
C13 C12 H12B 108.9
H12A C12 H12B 107.7
N3 C13 C14 121.7(2)
N3 C13 C12 116.4(2)
C14 C13 C12 121.8(2)
C13 C14 C15 119.1(2)
C13 C14 H14 120.4
C15 C14 H14 120.4
C16 C15 C14 119.1(2)
C16 C15 H15 120.5
C14 C15 H15 120.5
C17 C16 C15 118.6(2)
C17 C16 H16 120.7
C15 C16 H16 120.7
N3 C17 C16 122.7(2)
N3 C17 H17 118.6
C16 C17 H17 118.6
Cl3 C18 Cl2 110.07(15)
Cl3 C18 Cl1 110.70(16)
Cl2 C18 Cl1 110.68(15)
Cl3 C18 H18 108.4
Cl2 C18 H18 108.4
Cl1 C18 H18 108.4

loop_
_geom_bond_atom_site_label_1
_geom_bond_atom_site_label_2
_geom_bond_distance
Cd1 N3 2.304(2)
Cd1 O7 2.3181(17)
Cd1 N1 2.345(2)
Cd1 O2 2.3527(16)
Cd1 O4 2.4422(17)
Cd1 O5 2.4589(17)
Cd1 O1 2.4864(17)
O1 N4 1.273(3)
O2 N4 1.263(3)
O3 N4 1.221(3)
O4 N5 1.260(3)
O5 N5 1.253(3)
O6 N5 1.243(3)
O7 H7D 0.7681
O7 H7E 0.8077
N1 C4 1.341(3)
N1 N2 1.374(3)
N2 C2 1.358(3)
N2 C12 1.464(3)
N3 C17 1.342(3)
N3 C13 1.350(3)
C1 C2 1.522(3)
C1 C6 1.537(4)
C1 C8 1.536(4)
C1 C7 1.541(4)
C2 C3 1.385(3)
C3 C4 1.402(3)
C3 H3 0.95
C4 C5 1.520(3)
C5 C9 1.533(4)
C5 C10 1.536(4)
C5 C11 1.538(4)
C6 H6A 0.98
C6 H6B 0.98
C6 H6C 0.98
C7 H7A 0.98
C7 H7B 0.98
C7 H7C 0.98
C8 H8A 0.98
C8 H8B 0.98
C8 H8C 0.98
C9 H9A 0.98
C9 H9B 0.98
C9 H9C 0.98
C10 H10A 0.98
C10 H10B 0.98
C10 H10C 0.98
C11 H11A 0.98
C11 H11B 0.98
C11 H11C 0.98
C12 C13 1.511(3)
C12 H12A 0.99
C12 H12B 0.99
C13 C14 1.386(3)
C14 C15 1.390(3)
C14 H14 0.95
C15 C16 1.386(4)
C15 H15 0.95
C16 C17 1.383(4)
C16 H16 0.95
C17 H17 0.95
Cl1 C18 1.768(3)
Cl2 C18 1.766(3)
Cl3 C18 1.753(3)
C18 H18 1

loop_
_geom_torsion_atom_site_label_1
_geom_torsion_atom_site_label_2
_geom_torsion_atom_site_label_3
_geom_torsion_atom_site_label_4
_geom_torsion
N3 Cd1 O1 N4 -177.28(14)
O7 Cd1 O1 N4 -93.45(13)
N1 Cd1 O1 N4 104.06(13)
O2 Cd1 O1 N4 0.94(12)
O4 Cd1 O1 N4 -75.7(3)
O5 Cd1 O1 N4 -13.77(15)
N3 Cd1 O2 N4 1.53(17)
O7 Cd1 O2 N4 82.84(14)
N1 Cd1 O2 N4 -97.74(14)
O4 Cd1 O2 N4 163.76(12)
O5 Cd1 O2 N4 165.93(14)
O1 Cd1 O2 N4 -0.95(12)
N3 Cd1 O4 N5 167.90(13)
O7 Cd1 O4 N5 86.31(13)
N1 Cd1 O4 N5 -111.33(13)
O2 Cd1 O4 N5 0.60(15)
O5 Cd1 O4 N5 -1.99(12)
O1 Cd1 O4 N5 68.4(3)
N3 Cd1 O5 N5 -19.0(2)
O7 Cd1 O5 N5 -82.65(13)
N1 Cd1 O5 N5 76.38(14)
O2 Cd1 O5 N5 -175.70(14)
O4 Cd1 O5 N5 2.00(12)
O1 Cd1 O5 N5 -163.30(12)
N3 Cd1 N1 C4 -141.5(2)
O7 Cd1 N1 C4 172.0(2)
O2 Cd1 N1 C4 -6.5(3)
O4 Cd1 N1 C4 117.2(2)
O5 Cd1 N1 C4 67.4(2)
O1 Cd1 N1 C4 -62.8(2)
N3 Cd1 N1 N2 41.04(16)
O7 Cd1 N1 N2 -5.5(3)
O2 Cd1 N1 N2 176.11(14)
O4 Cd1 N1 N2 -60.25(16)
O5 Cd1 N1 N2 -110.00(15)
O1 Cd1 N1 N2 119.82(15)
C4 N1 N2 C2 -0.9(3)
Cd1 N1 N2 C2 177.33(15)
C4 N1 N2 C12 179.7(2)
Cd1 N1 N2 C12 -2.1(3)
O7 Cd1 N3 C17 -57.69(19)
N1 Cd1 N3 C17 137.9(2)
O2 Cd1 N3 C17 26.7(2)
O4 Cd1 N3 C17 -138.18(19)
O5 Cd1 N3 C17 -121.4(2)
O1 Cd1 N3 C17 28.73(19)
O7 Cd1 N3 C13 128.75(18)
N1 Cd1 N3 C13 -35.67(18)
O2 Cd1 N3 C13 -146.84(16)
O4 Cd1 N3 C13 48.26(18)
O5 Cd1 N3 C13 65.0(2)
O1 Cd1 N3 C13 -144.83(18)
Cd1 O2 N4 O3 -178.7(2)
Cd1 O2 N4 O1 1.7(2)
Cd1 O1 N4 O3 178.8(2)
Cd1 O1 N4 O2 -1.6(2)
Cd1 O5 N5 O6 176.1(2)
Cd1 O5 N5 O4 -3.5(2)
Cd1 O4 N5 O6 -176.1(2)
Cd1 O4 N5 O5 3.5(2)
N1 N2 C2 C3 0.7(3)
C12 N2 C2 C3 -179.9(2)
N1 N2 C2 C1 -178.0(2)
C12 N2 C2 C1 1.4(4)
C6 C1 C2 N2 -179.3(3)
C8 C1 C2 N2 -61.3(3)
C7 C1 C2 N2 63.1(3)
C6 C1 C2 C3 2.4(4)
C8 C1 C2 C3 120.4(3)
C7 C1 C2 C3 -115.2(3)
N2 C2 C3 C4 -0.2(3)
C1 C2 C3 C4 178.4(2)
N2 N1 C4 C3 0.7(3)
Cd1 N1 C4 C3 -176.93(18)
N2 N1 C4 C5 -178.3(2)
Cd1 N1 C4 C5 4.1(4)
C2 C3 C4 N1 -0.3(3)
C2 C3 C4 C5 178.6(2)
N1 C4 C5 C9 -177.5(2)
C3 C4 C5 C9 3.7(4)
N1 C4 C5 C10 -58.4(3)
C3 C4 C5 C10 122.8(3)
N1 C4 C5 C11 63.7(3)
C3 C4 C5 C11 -115.1(3)
C2 N2 C12 C13 116.0(3)
N1 N2 C12 C13 -64.7(3)
C17 N3 C13 C14 0.6(4)
Cd1 N3 C13 C14 174.30(17)
C17 N3 C13 C12 178.5(2)
Cd1 N3 C13 C12 -7.7(3)
N2 C12 C13 N3 71.6(3)
N2 C12 C13 C14 -110.5(2)
N3 C13 C14 C15 -1.0(4)
C12 C13 C14 C15 -178.9(2)
C13 C14 C15 C16 0.7(4)
C14 C15 C16 C17 0.0(4)
C13 N3 C17 C16 0.1(4)
Cd1 N3 C17 C16 -173.5(2)
C15 C16 C17 N3 -0.4(4)
